data_7208025
loop_
_publ_author_name
'Tomczyk, Karolina M.'
'Gu\'nka, Piotr A.'
'Parzuchowski, Pawe\/l G.'
'Zachara, Janusz'
'Rokicki, Gabriel'

_publ_section_title
;
 Intramolecular etherification of five-membered cyclic carbonates bearing
 hydroxyalkyl groups
;
_journal_issue 6
_journal_name_full 'Green Chemistry'
_journal_page_first 1749
_journal_paper_doi 10.1039/c2gc35265f
_journal_volume 14
_journal_year 2012
_chemical_absolute_configuration syn
_chemical_formula_moiety 'C8 H8 O7'
_chemical_formula_sum 'C8 H8 O7'
_chemical_formula_weight 216.14
_chemical_name_systematic
;
6-(1,3-dioxolan-2-one-4-yl)-2,4,7-trioxa-3-oxy-bicyclo[3.3.0]octane
;
_space_group_crystal_system orthorhombic
_space_group_IT_number 19
_space_group_name_Hall 'P 2ac 2ab'
_space_group_name_H-M_alt 'P 21 21 21'
_symmetry_cell_setting orthorhombic
_symmetry_Int_Tables_number 19
_symmetry_space_group_name_Hall 'P 2ac 2ab'
_symmetry_space_group_name_H-M 'P 21 21 21'
_atom_sites_solution_hydrogens geom
_atom_sites_solution_primary direct
_atom_sites_solution_secondary difmap
_audit_creation_date 2012-01-19
_audit_creation_method
;
Olex2 1.1
(compiled 2011.11.01 svn.r2039, GUI svn.r3906)
;
_cell_angle_alpha 90.00
_cell_angle_beta 90.00
_cell_angle_gamma 90.00
_cell_formula_units_Z 4
_cell_length_a 7.9412(2)
_cell_length_b 10.0129(3)
_cell_length_c 10.8310(3)
_cell_measurement_reflns_used 4403
_cell_measurement_temperature 100
_cell_measurement_theta_max 29.4573
_cell_measurement_theta_min 3.2676
_cell_volume 861.22(4)
_computing_cell_refinement
;
CrysAlisPro, Agilent Technologies,
Version 1.171.35.15 (release 03-08-2011 CrysAlis171 .NET)
(compiled Aug 3 2011,13:03:54)
;
_computing_data_collection
;
CrysAlisPro, Agilent Technologies,
Version 1.171.35.15 (release 03-08-2011 CrysAlis171 .NET)
(compiled Aug 3 2011,13:03:54)
;
_computing_data_reduction
;
CrysAlisPro, Agilent Technologies,
Version 1.171.35.15 (release 03-08-2011 CrysAlis171 .NET)
(compiled Aug 3 2011,13:03:54)
;
_computing_molecular_graphics
;
O. V. Dolomanov, L. J. Bourhis, R. J. Gildea, J. A. K. Howard and H. Puschmann,
OLEX2: a complete structure solution, refinement and analysis program.
J. Appl. Cryst. (2009). 42, 339-341.
;
_computing_publication_material
;
O. V. Dolomanov, L. J. Bourhis, R. J. Gildea, J. A. K. Howard and H. Puschmann,
OLEX2: a complete structure solution, refinement and analysis program.
J. Appl. Cryst. (2009). 42, 339-341.
;
_computing_structure_refinement
;
SHELXL, G.M. Sheldrick, Acta Cryst.
2008). A64, 112-122
;
_computing_structure_solution 'SHELXS-97 (Sheldrick, 1990)'
_diffrn_ambient_temperature 100
_diffrn_detector_area_resol_mean 10.3347
_diffrn_measured_fraction_theta_full 0.998
_diffrn_measured_fraction_theta_max 0.947
_diffrn_measurement_details
;
1 omega -15.00 68.00 1.0000 1.5000
omega____ theta____ kappa____ phi______ frames
- -11.4008 19.0000 90.0000 83

2 omega -15.00 40.00 1.0000 1.5000
omega____ theta____ kappa____ phi______ frames
- 11.7133 19.0000 30.0000 55

3 omega -31.00 24.00 1.0000 1.5000
omega____ theta____ kappa____ phi______ frames
- 11.7133 100.0000 96.0000 55

4 omega -64.00 38.00 1.0000 1.5000
omega____ theta____ kappa____ phi______ frames
- 11.7133 -38.0000 150.0000 102

5 omega -62.00 38.00 1.0000 1.5000
omega____ theta____ kappa____ phi______ frames
- 11.7133 -60.0000 -4.0000 100

6 omega -62.00 41.00 1.0000 1.5000
omega____ theta____ kappa____ phi______ frames
- 11.7133 -57.0000 -90.0000 103
;
_diffrn_measurement_device_type 'Xcalibur, Atlas, Gemini ultra'
_diffrn_measurement_method '\w scans'
_diffrn_orient_matrix_UB_11 0.0267267000
_diffrn_orient_matrix_UB_12 -0.0473596000
_diffrn_orient_matrix_UB_13 -0.0445899000
_diffrn_orient_matrix_UB_21 0.0570905000
_diffrn_orient_matrix_UB_22 -0.0275689000
_diffrn_orient_matrix_UB_23 0.0434380000
_diffrn_orient_matrix_UB_31 -0.0632783000
_diffrn_orient_matrix_UB_32 -0.0448838000
_diffrn_orient_matrix_UB_33 0.0203510000
_diffrn_radiation_monochromator graphite
_diffrn_radiation_type 'Mo K\a'
_diffrn_radiation_wavelength 0.71073
_diffrn_reflns_av_R_equivalents 0.0348
_diffrn_reflns_av_unetI/netI 0.0211
_diffrn_reflns_limit_h_max 10
_diffrn_reflns_limit_h_min -10
_diffrn_reflns_limit_k_max 13
_diffrn_reflns_limit_k_min -13
_diffrn_reflns_limit_l_max 14
_diffrn_reflns_limit_l_min -13
_diffrn_reflns_number 11362
_diffrn_reflns_theta_full 27.50
_diffrn_reflns_theta_max 29.52
_diffrn_reflns_theta_min 3.27
_diffrn_source 'Enhance (Mo) X-ray Source'
_exptl_absorpt_coefficient_mu 0.151
_exptl_absorpt_correction_T_max 1.00000
_exptl_absorpt_correction_T_min 0.86045
_exptl_absorpt_correction_type multi-scan
_exptl_absorpt_process_details
;
CrysAlisPro, Agilent Technologies,
Version 1.171.35.15 (release 03-08-2011 CrysAlis171 .NET)
(compiled Aug 3 2011,13:03:54)
Empirical absorption correction using spherical harmonics,
implemented in SCALE3 ABSPACK scaling algorithm.
;
_exptl_crystal_colour colourless
_exptl_crystal_density_diffrn 1.667
_exptl_crystal_density_method 'not measured'
_exptl_crystal_description prism
_exptl_crystal_F_000 448
_exptl_crystal_size_max 0.65
_exptl_crystal_size_mid 0.35
_exptl_crystal_size_min 0.18
_refine_diff_density_max 0.267
_refine_diff_density_min -0.205
_refine_diff_density_rms 0.045
_refine_ls_abs_structure_details
;
The absolute configuration was assigned to agree with that
of its precursor. All Friedel pairs were merged.
;
_refine_ls_abs_structure_Flack 0(10)
_refine_ls_extinction_coef 0.042(3)
_refine_ls_extinction_expression Fc^*^=kFc[1+0.001xFc^2^\l^3^/sin(2\q)]^-1/4^
_refine_ls_extinction_method SHELXL
_refine_ls_goodness_of_fit_ref 1.059
_refine_ls_hydrogen_treatment mixed
_refine_ls_matrix_type full
_refine_ls_number_parameters 143
_refine_ls_number_reflns 1321
_refine_ls_number_restraints 0
_refine_ls_restrained_S_all 1.059
_refine_ls_R_factor_all 0.0317
_refine_ls_R_factor_gt 0.0276
_refine_ls_shift/su_max 0.000
_refine_ls_shift/su_mean 0.000
_refine_ls_structure_factor_coef Fsqd
_refine_ls_weighting_details 'calc w=1/[\s^2^(Fo^2^)+(0.0296P)^2^+0.24P] where P=(Fo^2^+2Fc^2^)/3'
_refine_ls_weighting_scheme calc
_refine_ls_wR_factor_gt 0.0608
_refine_ls_wR_factor_ref 0.0632
_reflns_number_gt 1224
_reflns_number_total 1321
_reflns_threshold_expression I>2u(I)
_cod_data_source_file c2gc35265f.txt
_cod_data_source_block comp20
_cod_database_code 7208025

loop_
_space_group_symop_id
_space_group_symop_operation_xyz
1 'x, y, z'
2 '-x+1/2, -y, z+1/2'
3 'x+1/2, -y+1/2, -z'
4 '-x, y+1/2, -z+1/2'

loop_
_atom_site_label
_atom_site_type_symbol
_atom_site_fract_x
_atom_site_fract_y
_atom_site_fract_z
_atom_site_U_iso_or_equiv
_atom_site_adp_type
_atom_site_occupancy
_atom_site_symmetry_multiplicity
_atom_site_calc_flag
_atom_site_refinement_flags
O1 O 0.65997(15) 0.35366(12) 0.78101(11) 0.0183(3) Uani 1 1 d .
O2 O 0.64281(14) 0.36389(11) 0.57473(10) 0.0122(2) Uani 1 1 d .
O3 O 0.70981(16) 0.54589(11) 0.68109(10) 0.0150(3) Uani 1 1 d .
O4 O 0.44285(14) 0.61854(11) 0.49309(11) 0.0147(3) Uani 1 1 d .
O5 O 0.29781(14) 0.37358(11) 0.53198(10) 0.0147(3) Uani 1 1 d .
O6 O 0.07664(15) 0.45732(12) 0.43356(12) 0.0183(3) Uani 1 1 d .
O7 O 0.05099(16) 0.39193(13) 0.63009(12) 0.0219(3) Uani 1 1 d .
C1 C 0.66960(19) 0.41596(16) 0.68692(15) 0.0125(3) Uani 1 1 d .
C2 C 0.7239(2) 0.58847(16) 0.55325(14) 0.0127(3) Uani 1 1 d .
H2 H 0.837(3) 0.6155(19) 0.5418(17) 0.015 Uiso 1 1 d .
C3 C 0.6675(2) 0.46425(15) 0.48033(15) 0.0106(3) Uani 1 1 d .
H3 H 0.752(3) 0.4306(18) 0.4223(18) 0.013 Uiso 1 1 d .
C4 C 0.5916(2) 0.69306(15) 0.52415(16) 0.0146(3) Uani 1 1 d .
H4A H 0.5710 0.7510 0.5967 0.018 Uiso 1 1 calc R
H4B H 0.6276 0.7495 0.4539 0.018 Uiso 1 1 calc R
C5 C 0.50199(19) 0.50842(15) 0.42045(15) 0.0117(3) Uani 1 1 d .
H5 H 0.5276 0.5420 0.3356 0.014 Uiso 1 1 calc R
C6 C 0.3632(2) 0.40586(16) 0.41062(14) 0.0120(3) Uani 1 1 d .
H6 H 0.4068 0.3232 0.3698 0.014 Uiso 1 1 calc R
C7 C 0.2072(2) 0.45742(17) 0.34103(15) 0.0150(3) Uani 1 1 d .
H7A H 0.2264 0.5486 0.3086 0.018 Uiso 1 1 calc R
H7B H 0.1778 0.3975 0.2716 0.018 Uiso 1 1 calc R
C8 C 0.1352(2) 0.40644(17) 0.53885(15) 0.0154(3) Uani 1 1 d .

loop_
_atom_site_aniso_label
_atom_site_aniso_U_11
_atom_site_aniso_U_22
_atom_site_aniso_U_33
_atom_site_aniso_U_23
_atom_site_aniso_U_13
_atom_site_aniso_U_12
O1 0.0205(6) 0.0210(6) 0.0134(5) 0.0029(5) 0.0013(5) -0.0015(5)
O2 0.0136(5) 0.0113(5) 0.0116(5) 0.0007(4) -0.0010(4) -0.0003(4)
O3 0.0191(6) 0.0137(5) 0.0122(5) -0.0004(4) -0.0013(5) -0.0016(4)
O4 0.0104(5) 0.0121(5) 0.0217(6) -0.0040(5) -0.0003(5) 0.0010(4)
O5 0.0120(5) 0.0191(6) 0.0132(5) 0.0024(4) 0.0010(5) -0.0029(5)
O6 0.0120(5) 0.0231(6) 0.0197(6) 0.0027(5) 0.0024(5) 0.0030(5)
O7 0.0198(6) 0.0262(7) 0.0198(6) -0.0037(5) 0.0066(5) -0.0058(6)
C1 0.0093(7) 0.0145(7) 0.0138(7) -0.0015(6) 0.0002(6) 0.0016(6)
C2 0.0119(7) 0.0134(7) 0.0127(7) 0.0006(6) 0.0006(6) -0.0022(6)
C3 0.0095(6) 0.0114(7) 0.0109(7) 0.0007(6) 0.0012(6) 0.0004(6)
C4 0.0131(7) 0.0113(7) 0.0194(8) -0.0007(6) -0.0014(7) -0.0008(6)
C5 0.0110(7) 0.0128(7) 0.0111(6) -0.0008(6) 0.0006(6) 0.0009(6)
C6 0.0124(7) 0.0134(7) 0.0102(7) -0.0004(6) 0.0001(6) -0.0006(6)
C7 0.0111(7) 0.0193(8) 0.0145(7) -0.0001(6) 0.0002(6) 0.0011(6)
C8 0.0147(7) 0.0132(7) 0.0183(8) -0.0045(6) 0.0005(6) -0.0042(6)

loop_
_atom_type_symbol
_atom_type_description
_atom_type_scat_dispersion_real
_atom_type_scat_dispersion_imag
_atom_type_scat_source
C C 0.0033 0.0000 'International Tables Vol C Tables 4.2.6.8 and 6.1.1.4'
H H 0.0000 0.0000 'International Tables Vol C Tables 4.2.6.8 and 6.1.1.4'
O O 0.0106 0.0000 'International Tables Vol C Tables 4.2.6.8 and 6.1.1.4'

loop_
_geom_angle_atom_site_label_1
_geom_angle_atom_site_label_2
_geom_angle_atom_site_label_3
_geom_angle
C1 O2 C3 110.44(12)
C1 O3 C2 110.35(12)
C5 O4 C4 104.98(11)
C8 O5 C6 109.99(13)
C8 O6 C7 110.13(13)
O1 C1 O2 124.00(14)
O1 C1 O3 124.11(15)
O2 C1 O3 111.89(13)
O3 C2 H2 106.4(12)
O3 C2 C3 103.26(12)
O3 C2 C4 110.33(13)
C3 C2 H2 116.1(12)
C4 C2 H2 115.6(12)
C4 C2 C3 104.47(13)
O2 C3 C2 103.77(12)
O2 C3 H3 107.9(11)
O2 C3 C5 112.55(12)
C2 C3 H3 114.0(11)
C5 C3 C2 103.50(12)
C5 C3 H3 114.6(11)
O4 C4 C2 105.04(12)
O4 C4 H4A 110.7
O4 C4 H4B 110.7
C2 C4 H4A 110.7
C2 C4 H4B 110.7
H4A C4 H4B 108.8
O4 C5 C3 105.72(12)
O4 C5 H5 108.2
O4 C5 C6 108.81(13)
C3 C5 H5 108.2
C6 C5 C3 117.40(13)
C6 C5 H5 108.2
O5 C6 C5 110.42(12)
O5 C6 H6 109.9
O5 C6 C7 103.34(12)
C5 C6 H6 109.9
C5 C6 C7 113.20(13)
C7 C6 H6 109.9
O6 C7 C6 103.77(12)
O6 C7 H7A 111.0
O6 C7 H7B 111.0
C6 C7 H7A 111.0
C6 C7 H7B 111.0
H7A C7 H7B 109.0
O6 C8 O5 112.60(14)
O7 C8 O5 123.67(16)
O7 C8 O6 123.74(16)

loop_
_geom_bond_atom_site_label_1
_geom_bond_atom_site_label_2
_geom_bond_distance
O1 C1 1.1972(19)
O2 C1 1.3393(19)
O2 C3 1.4470(18)
O3 C1 1.3411(19)
O3 C2 1.4531(18)
O4 C4 1.4373(19)
O4 C5 1.4337(18)
O5 C6 1.4496(18)
O5 C8 1.335(2)
O6 C7 1.442(2)
O6 C8 1.333(2)
O7 C8 1.202(2)
C2 H2 0.95(2)
C2 C3 1.540(2)
C2 C4 1.516(2)
C3 H3 0.98(2)
C3 C5 1.531(2)
C4 H4A 0.9900
C4 H4B 0.9900
C5 H5 1.0000
C5 C6 1.510(2)
C6 H6 1.0000
C6 C7 1.539(2)
C7 H7A 0.9900
C7 H7B 0.9900

loop_
_geom_torsion_atom_site_label_1
_geom_torsion_atom_site_label_2
_geom_torsion_atom_site_label_3
_geom_torsion_atom_site_label_4
_geom_torsion
O2 C3 C5 O4 89.87(14)
O2 C3 C5 C6 -31.68(19)
O3 C2 C3 O2 -4.77(15)
O3 C2 C3 C5 112.93(13)
O3 C2 C4 O4 -84.76(15)
O4 C5 C6 O5 -51.19(16)
O4 C5 C6 C7 64.11(17)
O5 C6 C7 O6 4.09(16)
C1 O2 C3 C2 2.74(16)
C1 O2 C3 C5 -108.48(14)
C1 O3 C2 C3 5.46(17)
C1 O3 C2 C4 116.63(14)
C2 O3 C1 O1 175.40(15)
C2 O3 C1 O2 -4.09(17)
C2 C3 C5 O4 -21.52(15)
C2 C3 C5 C6 -143.07(14)
C3 O2 C1 O1 -178.83(15)
C3 O2 C1 O3 0.66(17)
C3 C2 C4 O4 25.62(16)
C3 C5 C6 O5 68.74(18)
C3 C5 C6 C7 -175.96(13)
C4 O4 C5 C3 38.78(15)
C4 O4 C5 C6 165.71(12)
C4 C2 C3 O2 -120.21(12)
C4 C2 C3 C5 -2.50(15)
C5 O4 C4 C2 -40.34(16)
C5 C6 C7 O6 -115.37(14)
C6 O5 C8 O6 0.98(18)
C6 O5 C8 O7 -178.90(15)
C7 O6 C8 O5 1.96(19)
C7 O6 C8 O7 -178.16(16)
C8 O5 C6 C5 118.14(14)
C8 O5 C6 C7 -3.21(16)
C8 O6 C7 C6 -3.79(17)
